data_7107541
loop_
_publ_author_name
'Kozo Fukumoto'
'Akane Sakai'
'Tsukuru Oya'
'Hiroshi Nakazawa'

_publ_section_title
;
 Desulfurization of N,N-dimethylthioformamide by hydrosilane with the help
 of an iron complex. Isolation and characterization of an iron-carbene
 complex as an intermediate of C[double bond, length as m-dash]S double
 bond cleavage
;
_journal_name_full Chem.Commun.
_journal_page_first 3809
_journal_paper_doi 10.1039/c2cc17163e
_journal_volume 48
_journal_year 2012
_chemical_formula_moiety 'C27 H27 Fe N O S Si '
_chemical_formula_sum 'C27 H27 Fe N O S Si'
_chemical_formula_weight 497.51
_space_group_IT_number 14
_symmetry_cell_setting monoclinic
_symmetry_Int_Tables_number 14
_symmetry_space_group_name_Hall '-P 2ybc'
_symmetry_space_group_name_H-M 'P 1 21/c 1'
_cell_angle_alpha 90.0000
_cell_angle_beta 101.572(3)
_cell_angle_gamma 90.0000
_cell_formula_units_Z 4
_cell_length_a 16.037(2)
_cell_length_b 9.3525(11)
_cell_length_c 16.402(2)
_cell_measurement_reflns_used 11004
_cell_measurement_temperature 293.1
_cell_measurement_theta_max 27.5
_cell_measurement_theta_min 4.2
_cell_volume 2410.1(5)
_computing_cell_refinement CrystalClear
_computing_data_collection CrystalClear
_computing_data_reduction CrystalStructure
_computing_publication_material 'CrystalStructure 3.8'
_computing_structure_refinement CRYSTALS
_computing_structure_solution SIR92
_diffrn_detector_area_resol_mean 7.31
_diffrn_measured_fraction_theta_full 0.980
_diffrn_measured_fraction_theta_max 0.980
_diffrn_measurement_device_type 'Rigaku Mercury'
_diffrn_measurement_method \w
_diffrn_radiation_type 'Mo K\a'
_diffrn_radiation_wavelength 0.71070
_diffrn_reflns_av_R_equivalents 0.022
_diffrn_reflns_limit_h_max 16
_diffrn_reflns_limit_h_min -20
_diffrn_reflns_limit_k_max 9
_diffrn_reflns_limit_k_min -12
_diffrn_reflns_limit_l_max 21
_diffrn_reflns_limit_l_min -19
_diffrn_reflns_number 23293
_diffrn_reflns_theta_full 27.48
_diffrn_reflns_theta_max 27.48
_exptl_absorpt_coefficient_mu 0.781
_exptl_absorpt_correction_T_max 0.791
_exptl_absorpt_correction_T_min 0.677
_exptl_absorpt_correction_type multi-scan
_exptl_absorpt_process_details 'Jacobson, R. (1998) Private communication'
_exptl_crystal_colour red
_exptl_crystal_density_diffrn 1.371
_exptl_crystal_density_method 'not measured'
_exptl_crystal_description block
_exptl_crystal_F_000 1040.00
_exptl_crystal_size_max 0.45
_exptl_crystal_size_mid 0.30
_exptl_crystal_size_min 0.30
_refine_diff_density_max 0.57
_refine_diff_density_min -0.54
_refine_ls_extinction_method none
_refine_ls_goodness_of_fit_ref 1.007
_refine_ls_hydrogen_treatment refall
_refine_ls_number_parameters 376
_refine_ls_number_reflns 5411
_refine_ls_R_factor_gt 0.0328
_refine_ls_shift/su_max 0.0000
_refine_ls_structure_factor_coef Fsqd
_refine_ls_weighting_details 'w = 1/[0.0017Fo^2^ + 1.0000\s(Fo^2^)]/(4Fo^2^)'
_refine_ls_weighting_scheme calc
_refine_ls_wR_factor_ref 0.1051
_reflns_number_gt 4905
_reflns_number_total 5411
_reflns_threshold_expression F^2^>2.0\s(F^2^)
_cod_data_source_file c2cc17163e.txt
_cod_data_source_block FKK-081006-2
_cod_original_cell_volume 2410.0(5)
_cod_original_formula_sum 'C27 H27 Fe N O S Si '
_cod_database_code 7107541

loop_
_symmetry_equiv_pos_site_id
_symmetry_equiv_pos_as_xyz
1 +X,+Y,+Z
2 -X,1/2+Y,1/2-Z
3 -X,-Y,-Z
4 +X,1/2-Y,1/2+Z

loop_
_atom_site_label
_atom_site_type_symbol
_atom_site_fract_x
_atom_site_fract_y
_atom_site_fract_z
_atom_site_U_iso_or_equiv
_atom_site_adp_type
_atom_site_occupancy
_atom_site_symmetry_multiplicity
_atom_site_calc_flag
_atom_site_refinement_flags
Fe(1) Fe 0.917710(10) 0.22614(2) 0.191060(10) 0.01523(7) Uani 1.00 1 d .
S(1) S 0.82071(2) 0.04687(4) 0.20699(2) 0.01761(10) Uani 1.00 1 d .
Si(1) Si 0.71603(3) 0.02470(4) 0.10769(3) 0.01406(10) Uani 1.00 1 d .
O(1) O 0.97009(10) 0.23268(15) 0.37046(9) 0.0335(3) Uani 1.00 1 d .
N(1) N 0.78902(8) 0.43742(14) 0.22129(8) 0.0182(3) Uani 1.00 1 d .
C(1) C 0.77681(11) 0.38038(19) 0.30130(11) 0.0247(4) Uani 1.00 1 d .
C(2) C 0.74476(11) 0.57388(19) 0.19809(11) 0.0252(4) Uani 1.00 1 d .
C(3) C 0.83892(10) 0.37871(17) 0.17693(10) 0.0178(3) Uani 1.00 1 d .
C(4) C 0.94587(11) 0.23292(17) 0.29932(11) 0.0216(4) Uani 1.00 1 d .
C(5) C 0.67976(10) 0.19954(16) 0.05611(10) 0.0160(3) Uani 1.00 1 d .
C(6) C 0.61777(11) 0.28442(17) 0.08189(10) 0.0188(3) Uani 1.00 1 d .
C(7) C 0.59823(11) 0.41995(18) 0.04862(11) 0.0226(4) Uani 1.00 1 d .
C(8) C 0.63978(11) 0.47379(18) -0.01109(11) 0.0235(4) Uani 1.00 1 d .
C(9) C 0.69975(11) 0.39071(18) -0.03919(10) 0.0217(4) Uani 1.00 1 d .
C(10) C 0.71890(11) 0.25456(17) -0.00631(11) 0.0183(3) Uani 1.00 1 d .
C(11) C 0.73713(10) -0.09801(16) 0.02293(10) 0.0183(3) Uani 1.00 1 d .
C(12) C 0.67838(12) -0.10681(18) -0.05290(11) 0.0221(4) Uani 1.00 1 d .
C(13) C 0.69207(14) -0.1996(2) -0.11571(12) 0.0285(4) Uani 1.00 1 d .
C(14) C 0.76552(15) -0.28163(18) -0.10431(13) 0.0314(5) Uani 1.00 1 d .
C(15) C 0.82429(14) -0.27458(18) -0.03016(14) 0.0301(5) Uani 1.00 1 d .
C(16) C 0.80984(11) -0.18434(18) 0.03332(12) 0.0228(4) Uani 1.00 1 d .
C(17) C 0.62530(10) -0.05045(16) 0.15194(10) 0.0163(3) Uani 1.00 1 d .
C(18) C 0.56687(11) -0.14765(19) 0.10766(11) 0.0233(4) Uani 1.00 1 d .
C(19) C 0.49714(12) -0.1938(2) 0.13893(12) 0.0274(4) Uani 1.00 1 d .
C(20) C 0.48386(11) -0.1444(2) 0.21466(11) 0.0266(4) Uani 1.00 1 d .
C(21) C 0.54070(12) -0.0482(2) 0.25962(11) 0.0263(4) Uani 1.00 1 d .
C(22) C 0.61102(11) -0.00245(18) 0.22879(10) 0.0217(4) Uani 1.00 1 d .
C(23) C 1.02302(11) 0.1075(2) 0.16593(13) 0.0278(4) Uani 1.00 1 d .
C(24) C 1.04636(12) 0.2514(2) 0.18767(13) 0.0286(4) Uani 1.00 1 d .
C(25) C 0.99722(12) 0.3423(2) 0.12815(13) 0.0283(4) Uani 1.00 1 d .
C(26) C 0.94339(12) 0.2555(2) 0.06912(12) 0.0290(4) Uani 1.00 1 d .
C(27) C 0.95989(12) 0.1118(2) 0.09287(12) 0.0288(4) Uani 1.00 1 d .
H(1) H 0.8204 0.4157 0.3446 0.031 Uiso 1.00 1 c R
H(2) H 0.7793 0.2789 0.3003 0.031 Uiso 1.00 1 c R
H(3) H 0.7229 0.4097 0.3109 0.031 Uiso 1.00 1 c R
H(4) H 0.7412 0.6252 0.2473 0.031 Uiso 1.00 1 c R
H(5) H 0.6890 0.5557 0.1672 0.031 Uiso 1.00 1 c R
H(6) H 0.7754 0.6289 0.1653 0.032 Uiso 1.00 1 c R
H(7) H 0.8340(12) 0.437(2) 0.1266(12) 0.019(4) Uiso 1.00 1 d .
H(8) H 0.5873(14) 0.248(2) 0.1240(13) 0.023(5) Uiso 1.00 1 d .
H(9) H 0.5576(13) 0.478(2) 0.0644(13) 0.031(5) Uiso 1.00 1 d .
H(10) H 0.6294(12) 0.571(2) -0.0342(12) 0.024(5) Uiso 1.00 1 d .
H(11) H 0.7274(13) 0.429(2) -0.0818(13) 0.026(5) Uiso 1.00 1 d .
H(12) H 0.7606(12) 0.197(2) -0.0254(12) 0.018(4) Uiso 1.00 1 d .
H(13) H 0.6307(12) -0.048(2) -0.0621(12) 0.017(4) Uiso 1.00 1 d .
H(14) H 0.6485(14) -0.207(2) -0.1669(14) 0.029(5) Uiso 1.00 1 d .
H(15) H 0.7771(13) -0.342(2) -0.1451(14) 0.030(5) Uiso 1.00 1 d .
H(16) H 0.8746(14) -0.330(2) -0.0216(14) 0.035(5) Uiso 1.00 1 d .
H(17) H 0.8483(13) -0.183(2) 0.0856(13) 0.025(5) Uiso 1.00 1 d .
H(18) H 0.5728(14) -0.181(2) 0.0561(15) 0.036(5) Uiso 1.00 1 d .
H(19) H 0.4572(17) -0.262(2) 0.1034(17) 0.044(7) Uiso 1.00 1 d .
H(20) H 0.4358 -0.1754 0.2355 0.033 Uiso 1.00 1 d R
H(21) H 0.5331(16) -0.012(2) 0.3126(16) 0.046(6) Uiso 1.00 1 d .
H(22) H 0.6497(12) 0.064(2) 0.2617(12) 0.022(4) Uiso 1.00 1 d .
H(23) H 1.0416(14) 0.032(2) 0.1976(15) 0.036(6) Uiso 1.00 1 d .
H(24) H 1.0887(18) 0.281(2) 0.2341(18) 0.050(7) Uiso 1.00 1 d .
H(25) H 0.9978(15) 0.450(2) 0.1234(15) 0.042(6) Uiso 1.00 1 d .
H(26) H 0.9036(17) 0.284(2) 0.0189(17) 0.045(7) Uiso 1.00 1 d .
H(27) H 0.9338(16) 0.026(2) 0.0609(16) 0.048(7) Uiso 1.00 1 d .

loop_
_atom_site_aniso_label
_atom_site_aniso_U_11
_atom_site_aniso_U_22
_atom_site_aniso_U_33
_atom_site_aniso_U_12
_atom_site_aniso_U_13
_atom_site_aniso_U_23
Fe(1) 0.01286(14) 0.01705(15) 0.01594(14) -0.00077(7) 0.00326(9) -0.00082(8)
S(1) 0.0165(2) 0.0172(2) 0.0183(2) -0.00160(13) 0.00148(15) 0.00372(13)
Si(1) 0.0152(2) 0.0127(2) 0.0146(2) -0.00080(14) 0.00378(16) 0.00047(14)
O(1) 0.0376(8) 0.0398(7) 0.0199(7) 0.0005(5) -0.0023(5) 0.0002(5)
N(1) 0.0172(6) 0.0186(6) 0.0185(6) 0.0001(5) 0.0027(5) -0.0014(5)
C(1) 0.0251(8) 0.0275(8) 0.0244(8) 0.0019(6) 0.0122(6) 0.0013(6)
C(2) 0.0255(8) 0.0224(8) 0.0269(9) 0.0044(6) 0.0029(6) -0.0036(6)
C(3) 0.0168(7) 0.0184(7) 0.0175(7) -0.0043(5) 0.0015(5) -0.0011(5)
C(4) 0.0188(8) 0.0207(8) 0.0250(8) -0.0002(5) 0.0038(6) 0.0006(6)
C(5) 0.0175(7) 0.0151(6) 0.0143(7) -0.0019(5) 0.0011(5) 0.0006(5)
C(6) 0.0200(7) 0.0210(8) 0.0155(7) 0.0003(5) 0.0033(6) 0.0003(5)
C(7) 0.0242(8) 0.0201(7) 0.0219(8) 0.0060(6) 0.0009(6) -0.0013(6)
C(8) 0.0295(9) 0.0165(7) 0.0209(8) -0.0005(6) -0.0036(6) 0.0031(6)
C(9) 0.0241(8) 0.0212(8) 0.0184(7) -0.0056(6) 0.0014(6) 0.0041(6)
C(10) 0.0182(7) 0.0179(7) 0.0185(7) -0.0025(5) 0.0032(6) 0.0004(5)
C(11) 0.0218(7) 0.0139(7) 0.0209(7) -0.0024(5) 0.0088(6) 0.0003(5)
C(12) 0.0292(8) 0.0187(7) 0.0202(8) -0.0046(6) 0.0093(6) -0.0005(6)
C(13) 0.0460(11) 0.0226(8) 0.0199(8) -0.0139(7) 0.0141(8) -0.0030(6)
C(14) 0.0527(12) 0.0173(8) 0.0325(10) -0.0095(7) 0.0285(9) -0.0066(6)
C(15) 0.0379(10) 0.0168(8) 0.0433(11) -0.0008(7) 0.0265(9) -0.0032(7)
C(16) 0.0246(8) 0.0171(7) 0.0294(9) -0.0015(6) 0.0118(7) -0.0004(6)
C(17) 0.0155(6) 0.0154(7) 0.0179(7) -0.0003(5) 0.0034(5) 0.0029(5)
C(18) 0.0250(8) 0.0251(8) 0.0200(8) -0.0066(6) 0.0051(6) -0.0033(6)
C(19) 0.0227(8) 0.0310(9) 0.0280(9) -0.0104(7) 0.0039(7) -0.0004(7)
C(20) 0.0184(7) 0.0351(9) 0.0275(9) -0.0040(6) 0.0080(6) 0.0083(7)
C(21) 0.0279(9) 0.0345(9) 0.0185(8) -0.0029(7) 0.0093(6) 0.0010(6)
C(22) 0.0248(8) 0.0222(8) 0.0188(7) -0.0043(6) 0.0056(6) -0.0007(6)
C(23) 0.0213(8) 0.0277(9) 0.0372(10) 0.0054(6) 0.0130(7) 0.0004(7)
C(24) 0.0151(8) 0.0378(10) 0.0344(10) -0.0060(6) 0.0086(7) -0.0092(7)
C(25) 0.0296(9) 0.0227(9) 0.0385(10) -0.0044(6) 0.0212(8) -0.0011(7)
C(26) 0.0241(9) 0.0440(10) 0.0222(9) 0.0006(7) 0.0124(7) 0.0034(7)
C(27) 0.0259(8) 0.0338(9) 0.0312(9) -0.0100(7) 0.0165(7) -0.0143(7)

loop_
_atom_type_symbol
_atom_type_description
_atom_type_scat_dispersion_real
_atom_type_scat_dispersion_imag
_atom_type_scat_source
C C 0.003 0.002
;
International Tables for Crystallography
(1992, Vol. C, Tables 4.2.6.8 and 6.1.1.4)
;
H H 0.000 0.000
;
International Tables for Crystallography
(1992, Vol. C, Table 6.1.1.4)
;
Fe Fe 0.346 0.844
;
International Tables for Crystallography
(1992, Vol. C, Tables 4.2.6.8 and 6.1.1.4)
;
N N 0.006 0.003
;
International Tables for Crystallography
(1992, Vol. C, Tables 4.2.6.8 and 6.1.1.4)
;
O O 0.011 0.006
;
International Tables for Crystallography
(1992, Vol. C, Tables 4.2.6.8 and 6.1.1.4)
;
S S 0.125 0.123
;
International Tables for Crystallography
(1992, Vol. C, Tables 4.2.6.8 and 6.1.1.4)
;
Si Si 0.082 0.070
;
International Tables for Crystallography
(1992, Vol. C, Tables 4.2.6.8 and 6.1.1.4)
;

loop_
_geom_angle_atom_site_label_1
_geom_angle_atom_site_label_2
_geom_angle_atom_site_label_3
_geom_angle
_geom_angle_publ_flag
S(1) Fe(1) C(3) 96.42(5) yes
S(1) Fe(1) C(4) 87.39(5) yes
S(1) Fe(1) C(23) 102.68(5) yes
S(1) Fe(1) C(24) 140.12(5) yes
S(1) Fe(1) C(25) 155.58(5) yes
S(1) Fe(1) C(26) 117.00(5) yes
S(1) Fe(1) C(27) 92.48(5) yes
C(3) Fe(1) C(4) 97.34(7) yes
C(3) Fe(1) C(23) 155.08(7) yes
C(3) Fe(1) C(24) 123.45(7) yes
C(3) Fe(1) C(25) 90.35(7) yes
C(3) Fe(1) C(26) 92.17(7) yes
C(3) Fe(1) C(27) 125.90(6) yes
C(4) Fe(1) C(23) 99.36(7) yes
C(4) Fe(1) C(24) 88.14(8) yes
C(4) Fe(1) C(25) 115.05(7) yes
C(4) Fe(1) C(26) 152.69(7) yes
C(4) Fe(1) C(27) 136.40(7) yes
C(23) Fe(1) C(24) 39.42(7) yes
C(23) Fe(1) C(25) 65.81(7) yes
C(23) Fe(1) C(26) 64.97(7) yes
C(23) Fe(1) C(27) 38.33(7) yes
C(24) Fe(1) C(25) 39.36(7) yes
C(24) Fe(1) C(26) 65.42(7) yes
C(24) Fe(1) C(27) 64.91(7) yes
C(25) Fe(1) C(26) 39.05(7) yes
C(25) Fe(1) C(27) 64.90(7) yes
C(26) Fe(1) C(27) 38.35(7) yes
Fe(1) S(1) Si(1) 115.482(19) yes
S(1) Si(1) C(5) 112.96(4) yes
S(1) Si(1) C(11) 113.45(5) yes
S(1) Si(1) C(17) 107.24(5) yes
C(5) Si(1) C(11) 106.44(7) yes
C(5) Si(1) C(17) 107.72(7) yes
C(11) Si(1) C(17) 108.86(7) yes
C(1) N(1) C(2) 113.75(13) yes
C(1) N(1) C(3) 123.56(13) yes
C(2) N(1) C(3) 122.54(14) yes
Fe(1) C(3) N(1) 135.96(12) yes
Fe(1) C(4) O(1) 174.95(16) yes
Si(1) C(5) C(6) 122.08(12) yes
Si(1) C(5) C(10) 120.32(12) yes
C(6) C(5) C(10) 117.44(14) yes
C(5) C(6) C(7) 121.02(16) yes
C(6) C(7) C(8) 120.42(16) yes
C(7) C(8) C(9) 119.73(15) yes
C(8) C(9) C(10) 119.86(16) yes
C(5) C(10) C(9) 121.48(16) yes
Si(1) C(11) C(12) 120.08(12) yes
Si(1) C(11) C(16) 121.98(12) yes
C(12) C(11) C(16) 117.93(15) yes
C(11) C(12) C(13) 120.84(16) yes
C(12) C(13) C(14) 119.93(17) yes
C(13) C(14) C(15) 120.19(19) yes
C(14) C(15) C(16) 119.95(18) yes
C(11) C(16) C(15) 121.12(16) yes
Si(1) C(17) C(18) 122.00(13) yes
Si(1) C(17) C(22) 120.33(11) yes
C(18) C(17) C(22) 117.53(16) yes
C(17) C(18) C(19) 121.00(17) yes
C(18) C(19) C(20) 120.56(16) yes
C(19) C(20) C(21) 119.54(17) yes
C(20) C(21) C(22) 120.08(17) yes
C(17) C(22) C(21) 121.28(15) yes
Fe(1) C(23) C(24) 68.76(11) yes
Fe(1) C(23) C(27) 71.74(11) yes
C(24) C(23) C(27) 107.18(16) yes
Fe(1) C(24) C(23) 71.82(10) yes
Fe(1) C(24) C(25) 70.65(11) yes
C(23) C(24) C(25) 108.30(16) yes
Fe(1) C(25) C(24) 69.98(12) yes
Fe(1) C(25) C(26) 72.08(11) yes
C(24) C(25) C(26) 107.91(16) yes
Fe(1) C(26) C(25) 68.88(11) yes
Fe(1) C(26) C(27) 71.33(11) yes
C(25) C(26) C(27) 107.61(15) yes
Fe(1) C(27) C(23) 69.93(11) yes
Fe(1) C(27) C(26) 70.31(11) yes
C(23) C(27) C(26) 109.00(16) yes
N(1) C(1) H(1) 109.5 no
N(1) C(1) H(2) 109.5 no
N(1) C(1) H(3) 109.4 no
H(1) C(1) H(2) 109.5 no
H(1) C(1) H(3) 109.5 no
H(2) C(1) H(3) 109.5 no
N(1) C(2) H(4) 109.0 no
N(1) C(2) H(5) 109.6 no
N(1) C(2) H(6) 109.8 no
H(4) C(2) H(5) 109.5 no
H(4) C(2) H(6) 109.5 no
H(5) C(2) H(6) 109.5 no
Fe(1) C(3) H(7) 117.6(12) no
N(1) C(3) H(7) 106.3(12) no
C(5) C(6) H(8) 119.7(12) no
C(7) C(6) H(8) 119.2(12) no
C(6) C(7) H(9) 122.9(14) no
C(8) C(7) H(9) 116.7(14) no
C(7) C(8) H(10) 122.6(13) no
C(9) C(8) H(10) 117.6(13) no
C(8) C(9) H(11) 118.9(12) no
C(10) C(9) H(11) 121.3(12) no
C(5) C(10) H(12) 118.6(12) no
C(9) C(10) H(12) 119.9(12) no
C(11) C(12) H(13) 119.7(11) no
C(13) C(12) H(13) 119.5(11) no
C(12) C(13) H(14) 119.0(14) no
C(14) C(13) H(14) 121.1(13) no
C(13) C(14) H(15) 122.0(12) no
C(15) C(14) H(15) 117.8(12) no
C(14) C(15) H(16) 120.9(14) no
C(16) C(15) H(16) 119.1(14) no
C(11) C(16) H(17) 118.4(13) no
C(15) C(16) H(17) 120.4(13) no
C(17) C(18) H(18) 120.9(14) no
C(19) C(18) H(18) 118.1(14) no
C(18) C(19) H(19) 116.8(18) no
C(20) C(19) H(19) 122.6(18) no
C(19) C(20) H(20) 120.3 no
C(21) C(20) H(20) 120.2 no
C(20) C(21) H(21) 121.5(15) no
C(22) C(21) H(21) 118.4(15) no
C(17) C(22) H(22) 120.5(13) no
C(21) C(22) H(22) 118.2(13) no
Fe(1) C(23) H(23) 119.0(16) no
C(24) C(23) H(23) 124.1(15) no
C(27) C(23) H(23) 128.3(14) no
Fe(1) C(24) H(24) 124.1(19) no
C(23) C(24) H(24) 125.9(15) no
C(25) C(24) H(24) 125.7(15) no
Fe(1) C(25) H(25) 124.7(15) no
C(24) C(25) H(25) 129.9(12) no
C(26) C(25) H(25) 122.2(12) no
Fe(1) C(26) H(26) 127.6(18) no
C(25) C(26) H(26) 128.8(14) no
C(27) C(26) H(26) 123.5(14) no
Fe(1) C(27) H(27) 128.9(16) no
C(23) C(27) H(27) 125.2(14) no
C(26) C(27) H(27) 125.7(14) no

loop_
_geom_bond_atom_site_label_1
_geom_bond_atom_site_label_2
_geom_bond_distance
_geom_bond_publ_flag
Fe(1) S(1) 2.3371(3) yes
Fe(1) C(3) 1.8891(15) yes
Fe(1) C(4) 1.7434(17) yes
Fe(1) C(23) 2.1288(19) yes
Fe(1) C(24) 2.0884(19) yes
Fe(1) C(25) 2.097(2) yes
Fe(1) C(26) 2.139(2) yes
Fe(1) C(27) 2.152(2) yes
S(1) Si(1) 2.1016(5) yes
Si(1) C(5) 1.8790(15) yes
Si(1) C(11) 1.8850(17) yes
Si(1) C(17) 1.8872(17) yes
O(1) C(4) 1.153(2) yes
N(1) C(1) 1.466(2) yes
N(1) C(2) 1.473(2) yes
N(1) C(3) 1.306(2) yes
C(5) C(6) 1.402(2) yes
C(5) C(10) 1.402(2) yes
C(6) C(7) 1.391(2) yes
C(7) C(8) 1.385(2) yes
C(8) C(9) 1.385(2) yes
C(9) C(10) 1.393(2) yes
C(11) C(12) 1.404(2) yes
C(11) C(16) 1.400(2) yes
C(12) C(13) 1.398(2) yes
C(13) C(14) 1.387(3) yes
C(14) C(15) 1.383(2) yes
C(15) C(16) 1.395(2) yes
C(17) C(18) 1.400(2) yes
C(17) C(22) 1.400(2) yes
C(18) C(19) 1.389(2) yes
C(19) C(20) 1.381(2) yes
C(20) C(21) 1.384(2) yes
C(21) C(22) 1.393(2) yes
C(23) C(24) 1.423(2) yes
C(23) C(27) 1.406(2) yes
C(24) C(25) 1.410(2) yes
C(25) C(26) 1.416(2) yes
C(26) C(27) 1.410(2) yes
C(1) H(1) 0.950 no
C(1) H(2) 0.950 no
C(1) H(3) 0.950 no
C(2) H(4) 0.950 no
C(2) H(5) 0.950 no
C(2) H(6) 0.950 no
C(3) H(7) 0.98(2) no
C(6) H(8) 0.98(2) no
C(7) H(9) 0.93(2) no
C(8) H(10) 0.99(2) no
C(9) H(11) 0.97(2) no
C(10) H(12) 0.96(2) no
C(12) H(13) 0.927(19) no
C(13) H(14) 0.98(2) no
C(14) H(15) 0.92(2) no
C(15) H(16) 0.95(2) no
C(16) H(17) 0.95(2) no
C(18) H(18) 0.92(2) no
C(19) H(19) 1.00(2) no
C(20) H(20) 0.950 no
C(21) H(21) 0.96(2) no
C(22) H(22) 0.961(19) no
C(23) H(23) 0.89(2) no
C(24) H(24) 0.96(2) no
C(25) H(25) 1.01(2) no
C(26) H(26) 0.97(2) no
C(27) H(27) 1.00(2) no

loop_
_geom_contact_atom_site_label_1
_geom_contact_atom_site_label_2
_geom_contact_distance
_geom_contact_site_symmetry_2
Fe(1) O(1) 2.8941(14) .
Fe(1) N(1) 2.9699(13) .
Fe(1) C(1) 3.4778(19) .
S(1) C(3) 3.1651(16) .
S(1) C(4) 2.8514(16) .
S(1) C(5) 3.3208(14) .
S(1) C(11) 3.3351(15) .
S(1) C(16) 3.5526(19) .
S(1) C(17) 3.2138(15) .
S(1) C(22) 3.4829(18) .
S(1) C(23) 3.4897(19) .
S(1) C(27) 3.245(2) .
Si(1) C(6) 2.8801(16) .
Si(1) C(10) 2.8556(17) .
Si(1) C(12) 2.8596(18) .
Si(1) C(16) 2.8826(19) .
Si(1) C(18) 2.8844(18) .
Si(1) C(22) 2.8614(19) .
O(1) Fe(1) 2.8941(14) .
O(1) C(1) 3.375(2) .
O(1) C(23) 3.562(2) 2_755
O(1) C(24) 3.462(2) .
O(1) C(26) 3.372(2) 4_555
N(1) Fe(1) 2.9699(13) .
N(1) C(4) 3.214(2) .
N(1) C(6) 3.5069(19) .
N(1) C(23) 3.578(2) 2_755
C(1) Fe(1) 3.4778(19) .
C(1) O(1) 3.375(2) .
C(1) C(2) 2.461(2) .
C(1) C(3) 2.443(2) .
C(1) C(4) 3.048(2) .
C(2) C(1) 2.461(2) .
C(2) C(3) 2.438(2) .
C(2) C(7) 3.361(2) .
C(2) C(13) 3.530(2) 4_555
C(3) S(1) 3.1651(16) .
C(3) C(1) 2.443(2) .
C(3) C(2) 2.438(2) .
C(3) C(4) 2.729(2) .
C(3) C(5) 3.350(2) .
C(3) C(10) 3.430(2) .
C(3) C(24) 3.504(2) .
C(3) C(25) 2.831(2) .
C(3) C(26) 2.907(2) .
C(4) S(1) 2.8514(16) .
C(4) N(1) 3.214(2) .
C(4) C(1) 3.048(2) .
C(4) C(3) 2.729(2) .
C(4) C(23) 2.963(2) .
C(4) C(23) 3.569(2) 2_755
C(4) C(24) 2.677(2) .
C(4) C(25) 3.246(2) .
C(5) S(1) 3.3208(14) .
C(5) C(3) 3.350(2) .
C(5) C(7) 2.431(2) .
C(5) C(8) 2.814(2) .
C(5) C(9) 2.438(2) .
C(5) C(11) 3.015(2) .
C(5) C(12) 3.375(2) .
C(5) C(17) 3.041(2) .
C(6) Si(1) 2.8801(16) .
C(6) N(1) 3.5069(19) .
C(6) C(8) 2.409(2) .
C(6) C(9) 2.776(2) .
C(6) C(10) 2.396(2) .
C(6) C(17) 3.330(2) .
C(7) C(2) 3.361(2) .
C(7) C(5) 2.431(2) .
C(7) C(7) 3.563(2) 3_665
C(7) C(9) 2.396(2) .
C(7) C(10) 2.766(2) .
C(8) C(5) 2.814(2) .
C(8) C(6) 2.409(2) .
C(8) C(10) 2.404(2) .
C(8) C(14) 3.588(2) 1_565
C(9) C(5) 2.438(2) .
C(9) C(6) 2.776(2) .
C(9) C(7) 2.396(2) .
C(9) C(14) 3.478(2) 1_565
C(10) Si(1) 2.8556(17) .
C(10) C(3) 3.430(2) .
C(10) C(6) 2.396(2) .
C(10) C(7) 2.766(2) .
C(10) C(8) 2.404(2) .
C(10) C(11) 3.336(2) .
C(10) C(12) 3.497(2) .
C(10) C(26) 3.564(2) .
C(11) S(1) 3.3351(15) .
C(11) C(5) 3.015(2) .
C(11) C(10) 3.336(2) .
C(11) C(13) 2.437(2) .
C(11) C(14) 2.809(2) .
C(11) C(15) 2.435(2) .
C(11) C(17) 3.068(2) .
C(11) C(18) 3.335(2) .
C(12) Si(1) 2.8596(18) .
C(12) C(5) 3.375(2) .
C(12) C(10) 3.497(2) .
C(12) C(14) 2.410(2) .
C(12) C(15) 2.780(2) .
C(12) C(16) 2.403(2) .
C(12) C(18) 3.488(2) .
C(13) C(2) 3.530(2) 4_554
C(13) C(11) 2.437(2) .
C(13) C(15) 2.401(2) .
C(13) C(16) 2.777(2) .
C(14) C(8) 3.588(2) 1_545
C(14) C(9) 3.478(2) 1_545
C(14) C(11) 2.809(2) .
C(14) C(12) 2.410(2) .
C(14) C(16) 2.405(2) .
C(14) C(24) 3.564(3) 3_755
C(15) C(11) 2.435(2) .
C(15) C(12) 2.780(2) .
C(15) C(13) 2.401(2) .
C(16) S(1) 3.5526(19) .
C(16) Si(1) 2.8826(19) .
C(16) C(12) 2.403(2) .
C(16) C(13) 2.777(2) .
C(16) C(14) 2.405(2) .
C(17) S(1) 3.2138(15) .
C(17) C(5) 3.041(2) .
C(17) C(6) 3.330(2) .
C(17) C(11) 3.068(2) .
C(17) C(19) 2.427(2) .
C(17) C(20) 2.813(2) .
C(17) C(21) 2.433(2) .
C(18) Si(1) 2.8844(18) .
C(18) C(11) 3.335(2) .
C(18) C(12) 3.488(2) .
C(18) C(20) 2.406(2) .
C(18) C(21) 2.770(2) .
C(18) C(22) 2.393(2) .
C(19) C(17) 2.427(2) .
C(19) C(21) 2.389(2) .
C(19) C(22) 2.763(2) .
C(20) C(17) 2.813(2) .
C(20) C(18) 2.406(2) .
C(20) C(22) 2.405(2) .
C(21) C(17) 2.433(2) .
C(21) C(18) 2.770(2) .
C(21) C(19) 2.389(2) .
C(22) S(1) 3.4829(18) .
C(22) Si(1) 2.8614(19) .
C(22) C(18) 2.393(2) .
C(22) C(19) 2.763(2) .
C(22) C(20) 2.405(2) .
C(23) S(1) 3.4897(19) .
C(23) O(1) 3.562(2) 2_745
C(23) N(1) 3.578(2) 2_745
C(23) C(4) 2.963(2) .
C(23) C(4) 3.569(2) 2_745
C(23) C(25) 2.296(2) .
C(23) C(26) 2.292(2) .
C(24) O(1) 3.462(2) .
C(24) C(3) 3.504(2) .
C(24) C(4) 2.677(2) .
C(24) C(14) 3.564(3) 3_755
C(24) C(26) 2.285(2) .
C(24) C(27) 2.276(2) .
C(25) C(3) 2.831(2) .
C(25) C(4) 3.246(2) .
C(25) C(23) 2.296(2) .
C(25) C(27) 2.281(2) .
C(26) O(1) 3.372(2) 4_554
C(26) C(3) 2.907(2) .
C(26) C(10) 3.564(2) .
C(26) C(23) 2.292(2) .
C(26) C(24) 2.285(2) .
C(27) S(1) 3.245(2) .
C(27) C(24) 2.276(2) .
C(27) C(25) 2.281(2) .
Fe(1) H(2) 3.159 .
Fe(1) H(7) 2.499(19) .
Fe(1) H(23) 2.67(2) .
Fe(1) H(23) 3.39(2) 2_755
Fe(1) H(24) 2.74(2) .
Fe(1) H(25) 2.80(2) .
Fe(1) H(26) 2.84(2) .
Fe(1) H(27) 2.89(2) .
S(1) H(2) 2.811 .
S(1) H(15) 3.27(2) 4_545
S(1) H(17) 3.02(2) .
S(1) H(22) 3.06(2) .
S(1) H(23) 3.58(2) .
S(1) H(24) 2.94(2) 2_745
S(1) H(27) 3.29(2) .
Si(1) H(8) 2.98(2) .
Si(1) H(12) 2.92(2) .
Si(1) H(13) 2.927(18) .
Si(1) H(17) 2.95(2) .
Si(1) H(18) 2.99(2) .
Si(1) H(22) 2.95(2) .
O(1) H(1) 2.910 .
O(1) H(2) 3.076 .
O(1) H(16) 3.20(2) 2_755
O(1) H(17) 2.96(2) 2_755
O(1) H(23) 3.01(2) 2_755
O(1) H(24) 3.25(3) .
O(1) H(25) 2.69(2) 2_745
O(1) H(26) 2.85(3) 4_555
O(1) H(27) 3.24(2) 2_755
N(1) H(1) 1.994 .
N(1) H(2) 1.996 .
N(1) H(3) 1.994 .
N(1) H(4) 1.996 .
N(1) H(5) 2.003 .
N(1) H(6) 2.005 .
N(1) H(7) 1.84(2) .
N(1) H(23) 2.91(2) 2_755
C(1) H(4) 2.480 .
C(1) H(5) 2.875 .
C(1) H(6) 3.219 .
C(1) H(7) 3.22(2) .
C(1) H(12) 2.99(2) 4_555
C(1) H(20) 3.381 2_655
C(1) H(22) 3.58(2) .
C(1) H(23) 3.24(2) 2_755
C(2) H(1) 2.875 .
C(2) H(2) 3.218 .
C(2) H(3) 2.483 .
C(2) H(7) 2.39(2) .
C(2) H(9) 3.46(2) .
C(2) H(14) 3.19(2) 4_555
C(2) H(15) 3.55(2) 4_555
C(2) H(17) 3.54(2) 1_565
C(2) H(23) 3.53(2) 2_755
C(2) H(24) 3.31(2) 2_755
C(3) H(1) 2.846 .
C(3) H(2) 2.580 .
C(3) H(3) 3.164 .
C(3) H(4) 3.134 .
C(3) H(5) 2.896 .
C(3) H(6) 2.544 .
C(3) H(23) 2.90(2) 2_755
C(3) H(25) 2.93(2) .
C(3) H(26) 3.11(3) .
C(4) H(1) 2.850 .
C(4) H(2) 2.709 .
C(4) H(7) 3.585(18) .
C(4) H(17) 3.547(19) 2_755
C(4) H(23) 3.11(2) .
C(4) H(23) 2.81(2) 2_755
C(4) H(24) 2.75(3) .
C(4) H(25) 2.99(2) 2_745
C(5) H(7) 3.354(19) .
C(5) H(8) 2.08(2) .
C(5) H(9) 3.28(2) .
C(5) H(11) 3.32(2) .
C(5) H(12) 2.04(2) .
C(5) H(13) 3.024(19) .
C(5) H(19) 3.12(2) 3_655
C(6) H(5) 3.010 .
C(6) H(9) 2.05(2) .
C(6) H(10) 3.32(2) .
C(6) H(12) 3.26(2) .
C(6) H(18) 3.55(2) 3_655
C(6) H(19) 3.04(2) 3_655
C(6) H(20) 3.298 2_655
C(6) H(22) 3.55(2) .
C(7) H(5) 2.526 .
C(7) H(8) 2.06(2) .
C(7) H(9) 2.95(2) 3_665
C(7) H(10) 2.09(2) .
C(7) H(11) 3.26(2) .
C(7) H(19) 2.88(2) 3_655
C(7) H(21) 3.46(2) 2_655
C(8) H(5) 2.973 .
C(8) H(6) 3.561 .
C(8) H(7) 3.478(18) .
C(8) H(8) 3.29(2) .
C(8) H(9) 1.98(2) .
C(8) H(9) 3.14(2) 3_665
C(8) H(11) 2.04(2) .
C(8) H(12) 3.27(2) .
C(8) H(19) 2.77(2) 3_655
C(8) H(21) 3.07(2) 4_554
C(9) H(2) 3.524 4_554
C(9) H(7) 3.142(18) .
C(9) H(9) 3.21(2) .
C(9) H(10) 2.04(2) .
C(9) H(12) 2.046(19) .
C(9) H(15) 3.42(2) 1_565
C(9) H(19) 2.80(2) 3_655
C(9) H(21) 3.42(2) 4_554
C(9) H(22) 3.23(2) 4_554
C(9) H(26) 3.37(2) .
C(10) H(1) 3.572 4_554
C(10) H(2) 3.511 4_554
C(10) H(3) 3.381 4_554
C(10) H(7) 3.076(18) .
C(10) H(8) 3.29(2) .
C(10) H(10) 3.28(2) .
C(10) H(11) 2.07(2) .
C(10) H(13) 3.218(18) .
C(10) H(19) 2.95(2) 3_655
C(10) H(26) 2.92(2) .
C(11) H(6) 3.431 1_545
C(11) H(10) 3.57(2) 1_545
C(11) H(12) 2.92(2) .
C(11) H(13) 2.030(18) .
C(11) H(14) 3.31(2) .
C(11) H(16) 3.28(2) .
C(11) H(17) 2.032(19) .
C(11) H(18) 2.90(2) .
C(11) H(27) 3.30(2) .
C(12) H(1) 3.569 4_554
C(12) H(3) 3.089 4_554
C(12) H(10) 3.14(2) 1_545
C(12) H(12) 3.130(19) .
C(12) H(14) 2.06(2) .
C(12) H(15) 3.25(2) .
C(12) H(17) 3.257(19) .
C(12) H(18) 2.79(2) .
C(13) H(1) 3.499 4_554
C(13) H(3) 3.047 4_554
C(13) H(4) 2.621 4_554
C(13) H(10) 2.82(2) 1_545
C(13) H(11) 3.55(2) 1_545
C(13) H(13) 2.02(2) .
C(13) H(15) 2.03(2) .
C(13) H(16) 3.26(2) .
C(14) H(4) 2.800 4_554
C(14) H(10) 3.00(2) 1_545
C(14) H(11) 2.82(2) 1_545
C(14) H(13) 3.24(2) .
C(14) H(14) 2.07(2) .
C(14) H(16) 2.04(2) .
C(14) H(17) 3.26(2) .
C(14) H(24) 3.46(3) 3_755
C(15) H(6) 3.565 1_545
C(15) H(10) 3.43(2) 1_545
C(15) H(11) 3.21(2) 1_545
C(15) H(14) 3.29(2) .
C(15) H(15) 1.99(2) .
C(15) H(17) 2.05(2) .
C(15) H(27) 3.49(2) .
C(16) H(6) 2.919 1_545
C(16) H(13) 3.243(18) .
C(16) H(15) 3.22(2) .
C(16) H(16) 2.03(2) .
C(16) H(27) 2.77(2) .
C(17) H(8) 2.872(19) .
C(17) H(13) 3.53(2) .
C(17) H(18) 2.03(2) .
C(17) H(19) 3.31(2) .
C(17) H(21) 3.29(2) .
C(17) H(22) 2.06(2) .
C(18) H(5) 3.424 1_545
C(18) H(9) 3.57(2) 1_545
C(18) H(13) 3.29(2) .
C(18) H(19) 2.05(2) .
C(18) H(20) 3.265 .
C(18) H(22) 3.272(19) .
C(19) H(9) 3.51(2) 1_545
C(19) H(13) 3.145(18) 3_655
C(19) H(18) 2.00(2) .
C(19) H(20) 2.034 .
C(19) H(21) 3.27(2) .
C(19) H(21) 3.14(2) 2_645
C(20) H(3) 3.296 2_645
C(20) H(8) 3.25(2) 2_645
C(20) H(13) 3.323(18) 3_655
C(20) H(14) 3.26(2) 4_545
C(20) H(18) 3.22(2) .
C(20) H(19) 2.10(2) .
C(20) H(21) 2.06(2) .
C(20) H(21) 3.47(2) 2_645
C(20) H(22) 3.261(19) .
C(20) H(22) 3.54(2) 2_645
C(21) H(9) 3.56(2) 2_645
C(21) H(10) 3.402(19) 4_555
C(21) H(14) 2.97(2) 4_545
C(21) H(19) 3.31(2) .
C(21) H(19) 3.49(2) 2_655
C(21) H(20) 2.034 .
C(21) H(20) 3.506 2_655
C(21) H(22) 2.03(2) .
C(22) H(8) 2.88(2) .
C(22) H(11) 3.358(19) 4_555
C(22) H(14) 3.20(2) 4_545
C(22) H(15) 3.36(2) 4_545
C(22) H(18) 3.24(2) .
C(22) H(20) 3.264 .
C(22) H(20) 3.230 2_655
C(22) H(21) 2.04(2) .
C(23) H(1) 3.120 2_745
C(23) H(24) 2.13(2) .
C(23) H(25) 3.29(2) .
C(23) H(26) 3.22(2) .
C(23) H(27) 2.15(2) .
C(24) H(4) 3.560 2_745
C(24) H(6) 3.540 2_745
C(24) H(15) 3.16(2) 3_755
C(24) H(16) 3.31(2) 3_755
C(24) H(23) 2.06(2) .
C(24) H(25) 2.20(2) .
C(24) H(26) 3.23(2) .
C(24) H(27) 3.24(2) .
C(25) H(7) 2.76(2) .
C(25) H(15) 3.57(2) 3_755
C(25) H(16) 2.96(2) 3_755
C(25) H(23) 3.14(2) .
C(25) H(23) 3.53(2) 2_755
C(25) H(24) 2.12(2) .
C(25) H(26) 2.16(2) .
C(25) H(27) 3.25(2) .
C(26) H(7) 2.74(2) .
C(26) H(12) 3.077(18) .
C(26) H(16) 3.25(2) 3_755
C(26) H(23) 3.15(2) .
C(26) H(24) 3.21(2) .
C(26) H(25) 2.13(2) .
C(26) H(27) 2.15(2) .
C(27) H(12) 3.483(18) .
C(27) H(17) 3.28(2) .
C(27) H(23) 2.08(2) .
C(27) H(24) 3.20(2) .
C(27) H(25) 3.24(2) .
C(27) H(26) 2.11(2) .
C(27) H(27) 3.56(2) 3_755
H(1) O(1) 2.910 .
H(1) N(1) 1.994 .
H(1) C(2) 2.875 .
H(1) C(3) 2.846 .
H(1) C(4) 2.850 .
H(1) C(10) 3.572 4_555
H(1) C(12) 3.569 4_555
H(1) C(13) 3.499 4_555
H(1) C(23) 3.120 2_755
H(1) H(2) 1.551 .
H(1) H(3) 1.551 .
H(1) H(4) 2.681 .
H(1) H(5) 3.487 .
H(1) H(6) 3.507 .
H(1) H(12) 2.720 4_555
H(1) H(23) 2.681 2_755
H(1) H(26) 3.452 4_555
H(2) Fe(1) 3.159 .
H(2) S(1) 2.811 .
H(2) O(1) 3.076 .
H(2) N(1) 1.996 .
H(2) C(2) 3.218 .
H(2) C(3) 2.580 .
H(2) C(4) 2.709 .
H(2) C(9) 3.524 4_555
H(2) C(10) 3.511 4_555
H(2) H(1) 1.551 .
H(2) H(3) 1.551 .
H(2) H(4) 3.377 .
H(2) H(5) 3.506 .
H(2) H(7) 3.476 .
H(2) H(11) 2.975 4_555
H(2) H(12) 2.942 4_555
H(2) H(20) 3.407 2_655
H(2) H(22) 2.871 .
H(3) N(1) 1.994 .
H(3) C(2) 2.483 .
H(3) C(3) 3.164 .
H(3) C(10) 3.381 4_555
H(3) C(12) 3.089 4_555
H(3) C(13) 3.047 4_555
H(3) C(20) 3.296 2_655
H(3) H(1) 1.551 .
H(3) H(2) 1.551 .
H(3) H(4) 2.315 .
H(3) H(5) 2.683 .
H(3) H(6) 3.380 .
H(3) H(12) 2.816 4_555
H(3) H(13) 3.074 4_555
H(3) H(14) 3.076 4_555
H(3) H(20) 2.628 2_655
H(3) H(22) 3.481 .
H(4) N(1) 1.996 .
H(4) C(1) 2.480 .
H(4) C(3) 3.134 .
H(4) C(13) 2.621 4_555
H(4) C(14) 2.800 4_555
H(4) C(24) 3.560 2_755
H(4) H(1) 2.681 .
H(4) H(2) 3.377 .
H(4) H(3) 2.315 .
H(4) H(5) 1.551 .
H(4) H(6) 1.551 .
H(4) H(7) 3.226 .
H(4) H(14) 2.370 4_555
H(4) H(15) 2.673 4_555
H(4) H(23) 3.526 2_755
H(4) H(24) 3.054 2_755
H(5) N(1) 2.003 .
H(5) C(1) 2.875 .
H(5) C(3) 2.896 .
H(5) C(6) 3.010 .
H(5) C(7) 2.526 .
H(5) C(8) 2.973 .
H(5) C(18) 3.424 1_565
H(5) H(1) 3.487 .
H(5) H(2) 3.506 .
H(5) H(3) 2.683 .
H(5) H(4) 1.551 .
H(5) H(6) 1.551 .
H(5) H(7) 2.775 .
H(5) H(8) 3.316 .
H(5) H(9) 2.527 .
H(5) H(10) 3.254 .
H(5) H(14) 3.246 4_555
H(5) H(18) 3.391 1_565
H(5) H(20) 3.536 2_655
H(6) N(1) 2.005 .
H(6) C(1) 3.219 .
H(6) C(3) 2.544 .
H(6) C(8) 3.561 .
H(6) C(11) 3.431 1_565
H(6) C(15) 3.565 1_565
H(6) C(16) 2.919 1_565
H(6) C(24) 3.540 2_755
H(6) H(1) 3.507 .
H(6) H(3) 3.380 .
H(6) H(4) 1.551 .
H(6) H(5) 1.551 .
H(6) H(7) 2.177 .
H(6) H(17) 2.604 1_565
H(6) H(23) 3.441 2_755
H(6) H(24) 2.840 2_755
H(7) Fe(1) 2.499(19) .
H(7) N(1) 1.84(2) .
H(7) C(1) 3.22(2) .
H(7) C(2) 2.39(2) .
H(7) C(4) 3.585(18) .
H(7) C(5) 3.354(19) .
H(7) C(8) 3.478(18) .
H(7) C(9) 3.142(18) .
H(7) C(10) 3.076(18) .
H(7) C(25) 2.76(2) .
H(7) C(26) 2.74(2) .
H(7) H(2) 3.476 .
H(7) H(4) 3.226 .
H(7) H(5) 2.775 .
H(7) H(6) 2.177 .
H(7) H(11) 3.50(2) .
H(7) H(12) 3.38(2) .
H(7) H(16) 3.42(3) 1_565
H(7) H(23) 3.28(2) 2_755
H(7) H(25) 2.64(3) .
H(7) H(26) 2.68(3) .
H(8) Si(1) 2.98(2) .
H(8) C(5) 2.08(2) .
H(8) C(7) 2.06(2) .
H(8) C(8) 3.29(2) .
H(8) C(10) 3.29(2) .
H(8) C(17) 2.872(19) .
H(8) C(20) 3.25(2) 2_655
H(8) C(22) 2.88(2) .
H(8) H(5) 3.316 .
H(8) H(9) 2.38(2) .
H(8) H(18) 3.56(2) 3_655
H(8) H(20) 2.510 2_655
H(8) H(21) 3.27(3) 2_655
H(8) H(22) 2.86(2) .
H(9) C(2) 3.46(2) .
H(9) C(5) 3.28(2) .
H(9) C(6) 2.05(2) .
H(9) C(7) 2.95(2) 3_665
H(9) C(8) 1.98(2) .
H(9) C(8) 3.14(2) 3_665
H(9) C(9) 3.21(2) .
H(9) C(18) 3.57(2) 1_565
H(9) C(19) 3.51(2) 1_565
H(9) C(21) 3.56(2) 2_655
H(9) H(5) 2.527 .
H(9) H(8) 2.38(2) .
H(9) H(9) 2.54(2) 3_665
H(9) H(10) 2.33(3) .
H(9) H(10) 2.98(2) 3_665
H(9) H(18) 3.20(3) 1_565
H(9) H(19) 3.05(3) 1_565
H(9) H(19) 3.39(3) 3_655
H(9) H(20) 3.565 2_655
H(9) H(21) 2.72(3) 2_655
H(10) C(6) 3.32(2) .
H(10) C(7) 2.09(2) .
H(10) C(9) 2.04(2) .
H(10) C(10) 3.28(2) .
H(10) C(11) 3.57(2) 1_565
H(10) C(12) 3.14(2) 1_565
H(10) C(13) 2.82(2) 1_565
H(10) C(14) 3.00(2) 1_565
H(10) C(15) 3.43(2) 1_565
H(10) C(21) 3.402(19) 4_554
H(10) H(5) 3.254 .
H(10) H(9) 2.33(3) .
H(10) H(9) 2.98(2) 3_665
H(10) H(11) 2.31(3) .
H(10) H(13) 3.59(2) 1_565
H(10) H(14) 3.07(3) 1_565
H(10) H(15) 3.36(3) 1_565
H(10) H(18) 2.99(3) 1_565
H(10) H(19) 3.31(3) 3_655
H(10) H(21) 2.73(3) 4_554
H(11) C(5) 3.32(2) .
H(11) C(7) 3.26(2) .
H(11) C(8) 2.04(2) .
H(11) C(10) 2.07(2) .
H(11) C(13) 3.55(2) 1_565
H(11) C(14) 2.82(2) 1_565
H(11) C(15) 3.21(2) 1_565
H(11) C(22) 3.358(19) 4_554
H(11) H(2) 2.975 4_554
H(11) H(7) 3.50(2) .
H(11) H(10) 2.31(3) .
H(11) H(12) 2.37(2) .
H(11) H(15) 2.58(3) 1_565
H(11) H(16) 3.27(3) 1_565
H(11) H(19) 3.30(3) 3_655
H(11) H(21) 3.34(3) 4_554
H(11) H(22) 2.62(2) 4_554
H(11) H(26) 3.27(3) .
H(12) Si(1) 2.92(2) .
H(12) C(1) 2.99(2) 4_554
H(12) C(5) 2.04(2) .
H(12) C(6) 3.26(2) .
H(12) C(8) 3.27(2) .
H(12) C(9) 2.046(19) .
H(12) C(11) 2.92(2) .
H(12) C(12) 3.130(19) .
H(12) C(26) 3.077(18) .
H(12) C(27) 3.483(18) .
H(12) H(1) 2.720 4_554
H(12) H(2) 2.942 4_554
H(12) H(3) 2.816 4_554
H(12) H(7) 3.38(2) .
H(12) H(11) 2.37(2) .
H(12) H(13) 3.08(2) .
H(12) H(19) 3.52(3) 3_655
H(12) H(26) 2.40(3) .
H(12) H(27) 3.27(3) .
H(13) Si(1) 2.927(18) .
H(13) C(5) 3.024(19) .
H(13) C(10) 3.218(18) .
H(13) C(11) 2.030(18) .
H(13) C(13) 2.02(2) .
H(13) C(14) 3.24(2) .
H(13) C(16) 3.243(18) .
H(13) C(17) 3.53(2) .
H(13) C(18) 3.29(2) .
H(13) C(19) 3.145(18) 3_655
H(13) C(20) 3.323(18) 3_655
H(13) H(3) 3.074 4_554
H(13) H(10) 3.59(2) 1_545
H(13) H(12) 3.08(2) .
H(13) H(14) 2.33(3) .
H(13) H(18) 2.62(3) .
H(13) H(19) 3.24(3) 3_655
H(13) H(20) 3.521 3_655
H(14) C(2) 3.19(2) 4_554
H(14) C(11) 3.31(2) .
H(14) C(12) 2.06(2) .
H(14) C(14) 2.07(2) .
H(14) C(15) 3.29(2) .
H(14) C(20) 3.26(2) 4_544
H(14) C(21) 2.97(2) 4_544
H(14) C(22) 3.20(2) 4_544
H(14) H(3) 3.076 4_554
H(14) H(4) 2.370 4_554
H(14) H(5) 3.246 4_554
H(14) H(10) 3.07(3) 1_545
H(14) H(13) 2.33(3) .
H(14) H(15) 2.38(3) .
H(14) H(21) 3.19(3) 4_544
H(14) H(22) 3.54(2) 4_544
H(15) S(1) 3.27(2) 4_544
H(15) C(2) 3.55(2) 4_554
H(15) C(9) 3.42(2) 1_545
H(15) C(12) 3.25(2) .
H(15) C(13) 2.03(2) .
H(15) C(15) 1.99(2) .
H(15) C(16) 3.22(2) .
H(15) C(22) 3.36(2) 4_544
H(15) C(24) 3.16(2) 3_755
H(15) C(25) 3.57(2) 3_755
H(15) H(4) 2.673 4_554
H(15) H(10) 3.36(3) 1_545
H(15) H(11) 2.58(3) 1_545
H(15) H(14) 2.38(3) .
H(15) H(16) 2.30(2) .
H(15) H(22) 3.09(2) 4_544
H(15) H(24) 2.89(4) 3_755
H(16) O(1) 3.20(2) 2_745
H(16) C(11) 3.28(2) .
H(16) C(13) 3.26(2) .
H(16) C(14) 2.04(2) .
H(16) C(16) 2.03(2) .
H(16) C(24) 3.31(2) 3_755
H(16) C(25) 2.96(2) 3_755
H(16) C(26) 3.25(2) 3_755
H(16) H(7) 3.42(3) 1_545
H(16) H(11) 3.27(3) 1_545
H(16) H(15) 2.30(2) .
H(16) H(17) 2.34(3) .
H(16) H(25) 3.45(3) 1_545
H(16) H(25) 3.10(3) 3_755
H(16) H(26) 3.57(3) 3_755
H(17) S(1) 3.02(2) .
H(17) Si(1) 2.95(2) .
H(17) O(1) 2.96(2) 2_745
H(17) C(2) 3.54(2) 1_545
H(17) C(4) 3.547(19) 2_745
H(17) C(11) 2.032(19) .
H(17) C(12) 3.257(19) .
H(17) C(14) 3.26(2) .
H(17) C(15) 2.05(2) .
H(17) C(27) 3.28(2) .
H(17) H(6) 2.604 1_545
H(17) H(16) 2.34(3) .
H(17) H(24) 2.95(3) 2_745
H(17) H(27) 2.47(3) .
H(18) Si(1) 2.99(2) .
H(18) C(6) 3.55(2) 3_655
H(18) C(11) 2.90(2) .
H(18) C(12) 2.79(2) .
H(18) C(17) 2.03(2) .
H(18) C(19) 2.00(2) .
H(18) C(20) 3.22(2) .
H(18) C(22) 3.24(2) .
H(18) H(5) 3.391 1_545
H(18) H(8) 3.56(2) 3_655
H(18) H(9) 3.20(3) 1_545
H(18) H(10) 2.99(3) 1_545
H(18) H(13) 2.62(3) .
H(18) H(19) 2.28(3) .
H(19) C(5) 3.12(2) 3_655
H(19) C(6) 3.04(2) 3_655
H(19) C(7) 2.88(2) 3_655
H(19) C(8) 2.77(2) 3_655
H(19) C(9) 2.80(2) 3_655
H(19) C(10) 2.95(2) 3_655
H(19) C(17) 3.31(2) .
H(19) C(18) 2.05(2) .
H(19) C(20) 2.10(2) .
H(19) C(21) 3.31(2) .
H(19) C(21) 3.49(2) 2_645
H(19) H(9) 3.05(3) 1_545
H(19) H(9) 3.39(3) 3_655
H(19) H(10) 3.31(3) 3_655
H(19) H(11) 3.30(3) 3_655
H(19) H(12) 3.52(3) 3_655
H(19) H(13) 3.24(3) 3_655
H(19) H(18) 2.28(3) .
H(19) H(20) 2.402 .
H(19) H(21) 2.70(3) 2_645
H(19) H(22) 3.47(3) 2_645
H(20) C(1) 3.381 2_645
H(20) C(6) 3.298 2_645
H(20) C(18) 3.265 .
H(20) C(19) 2.034 .
H(20) C(21) 2.034 .
H(20) C(21) 3.506 2_645
H(20) C(22) 3.264 .
H(20) C(22) 3.230 2_645
H(20) H(2) 3.407 2_645
H(20) H(3) 2.628 2_645
H(20) H(5) 3.536 2_645
H(20) H(8) 2.510 2_645
H(20) H(9) 3.565 2_645
H(20) H(13) 3.521 3_655
H(20) H(19) 2.402 .
H(20) H(21) 2.364 .
H(20) H(21) 3.304 2_645
H(20) H(22) 2.804 2_645
H(21) C(7) 3.46(2) 2_645
H(21) C(8) 3.07(2) 4_555
H(21) C(9) 3.42(2) 4_555
H(21) C(17) 3.29(2) .
H(21) C(19) 3.27(2) .
H(21) C(19) 3.14(2) 2_655
H(21) C(20) 2.06(2) .
H(21) C(20) 3.47(2) 2_655
H(21) C(22) 2.04(2) .
H(21) H(8) 3.27(3) 2_645
H(21) H(9) 2.72(3) 2_645
H(21) H(10) 2.73(3) 4_555
H(21) H(11) 3.34(3) 4_555
H(21) H(14) 3.19(3) 4_545
H(21) H(19) 2.70(3) 2_655
H(21) H(20) 2.364 .
H(21) H(20) 3.304 2_655
H(21) H(22) 2.31(3) .
H(22) S(1) 3.06(2) .
H(22) Si(1) 2.95(2) .
H(22) C(1) 3.58(2) .
H(22) C(6) 3.55(2) .
H(22) C(9) 3.23(2) 4_555
H(22) C(17) 2.06(2) .
H(22) C(18) 3.272(19) .
H(22) C(20) 3.261(19) .
H(22) C(20) 3.54(2) 2_655
H(22) C(21) 2.03(2) .
H(22) H(2) 2.871 .
H(22) H(3) 3.481 .
H(22) H(8) 2.86(2) .
H(22) H(11) 2.62(2) 4_555
H(22) H(14) 3.54(2) 4_545
H(22) H(15) 3.09(2) 4_545
H(22) H(19) 3.47(3) 2_655
H(22) H(20) 2.804 2_655
H(22) H(21) 2.31(3) .
H(23) Fe(1) 2.67(2) .
H(23) Fe(1) 3.39(2) 2_745
H(23) S(1) 3.58(2) .
H(23) O(1) 3.01(2) 2_745
H(23) N(1) 2.91(2) 2_745
H(23) C(1) 3.24(2) 2_745
H(23) C(2) 3.53(2) 2_745
H(23) C(3) 2.90(2) 2_745
H(23) C(4) 3.11(2) .
H(23) C(4) 2.81(2) 2_745
H(23) C(24) 2.06(2) .
H(23) C(25) 3.14(2) .
H(23) C(25) 3.53(2) 2_745
H(23) C(26) 3.15(2) .
H(23) C(27) 2.08(2) .
H(23) H(1) 2.681 2_745
H(23) H(4) 3.526 2_745
H(23) H(6) 3.441 2_745
H(23) H(7) 3.28(2) 2_745
H(23) H(24) 2.48(3) .
H(23) H(24) 3.47(3) 2_745
H(23) H(25) 3.22(3) 2_745
H(23) H(27) 2.54(3) .
H(24) Fe(1) 2.74(2) .
H(24) S(1) 2.94(2) 2_755
H(24) O(1) 3.25(3) .
H(24) C(2) 3.31(2) 2_745
H(24) C(4) 2.75(3) .
H(24) C(14) 3.46(3) 3_755
H(24) C(23) 2.13(2) .
H(24) C(25) 2.12(2) .
H(24) C(26) 3.21(2) .
H(24) C(27) 3.20(2) .
H(24) H(4) 3.054 2_745
H(24) H(6) 2.840 2_745
H(24) H(15) 2.89(4) 3_755
H(24) H(17) 2.95(3) 2_755
H(24) H(23) 2.48(3) .
H(24) H(23) 3.47(3) 2_755
H(24) H(25) 2.62(3) .
H(25) Fe(1) 2.80(2) .
H(25) O(1) 2.69(2) 2_755
H(25) C(3) 2.93(2) .
H(25) C(4) 2.99(2) 2_755
H(25) C(23) 3.29(2) .
H(25) C(24) 2.20(2) .
H(25) C(26) 2.13(2) .
H(25) C(27) 3.24(2) .
H(25) H(7) 2.64(3) .
H(25) H(16) 3.45(3) 1_565
H(25) H(16) 3.10(3) 3_755
H(25) H(23) 3.22(3) 2_755
H(25) H(24) 2.62(3) .
H(25) H(26) 2.57(3) .
H(26) Fe(1) 2.84(2) .
H(26) O(1) 2.85(3) 4_554
H(26) C(3) 3.11(3) .
H(26) C(9) 3.37(2) .
H(26) C(10) 2.92(2) .
H(26) C(23) 3.22(2) .
H(26) C(24) 3.23(2) .
H(26) C(25) 2.16(2) .
H(26) C(27) 2.11(2) .
H(26) H(1) 3.452 4_554
H(26) H(7) 2.68(3) .
H(26) H(11) 3.27(3) .
H(26) H(12) 2.40(3) .
H(26) H(16) 3.57(3) 3_755
H(26) H(25) 2.57(3) .
H(26) H(27) 2.53(3) .
H(27) Fe(1) 2.89(2) .
H(27) S(1) 3.29(2) .
H(27) O(1) 3.24(2) 2_745
H(27) C(11) 3.30(2) .
H(27) C(15) 3.49(2) .
H(27) C(16) 2.77(2) .
H(27) C(23) 2.15(2) .
H(27) C(24) 3.24(2) .
H(27) C(25) 3.25(2) .
H(27) C(26) 2.15(2) .
H(27) C(27) 3.56(2) 3_755
H(27) H(12) 3.27(3) .
H(27) H(17) 2.47(3) .
H(27) H(23) 2.54(3) .
H(27) H(26) 2.53(3) .
H(27) H(27) 3.23(4) 3_755

loop_
_geom_torsion_atom_site_label_1
_geom_torsion_atom_site_label_2
_geom_torsion_atom_site_label_3
_geom_torsion_atom_site_label_4
_geom_torsion
S(1) Fe(1) C(3) N(1) 60.80(16)
C(3) Fe(1) S(1) Si(1) 57.71(5)
S(1) Fe(1) C(4) O(1) 108.2(17)
C(4) Fe(1) S(1) Si(1) 154.80(6)
S(1) Fe(1) C(23) C(24) -164.80(10)
S(1) Fe(1) C(23) C(27) 77.70(11)
C(23) Fe(1) S(1) Si(1) -106.18(5)
S(1) Fe(1) C(24) C(23) 23.52(16)
S(1) Fe(1) C(24) C(25) 141.27(9)
C(24) Fe(1) S(1) Si(1) -121.24(9)
S(1) Fe(1) C(25) C(24) -104.01(14)
S(1) Fe(1) C(25) C(26) 13.49(19)
C(25) Fe(1) S(1) Si(1) -47.53(12)
S(1) Fe(1) C(26) C(25) -173.78(9)
S(1) Fe(1) C(26) C(27) -55.56(11)
C(26) Fe(1) S(1) Si(1) -38.03(6)
S(1) Fe(1) C(27) C(23) -107.43(11)
S(1) Fe(1) C(27) C(26) 132.65(9)
C(27) Fe(1) S(1) Si(1) -68.85(5)
C(3) Fe(1) C(4) O(1) -155.6(17)
C(4) Fe(1) C(3) N(1) -27.39(17)
C(3) Fe(1) C(23) C(24) 56.1(2)
C(3) Fe(1) C(23) C(27) -61.4(2)
C(23) Fe(1) C(3) N(1) -159.18(15)
C(3) Fe(1) C(24) C(23) -155.23(11)
C(3) Fe(1) C(24) C(25) -37.47(14)
C(24) Fe(1) C(3) N(1) -120.01(17)
C(3) Fe(1) C(25) C(24) 149.50(11)
C(3) Fe(1) C(25) C(26) -93.01(11)
C(25) Fe(1) C(3) N(1) -142.71(17)
C(3) Fe(1) C(26) C(25) 87.89(11)
C(3) Fe(1) C(26) C(27) -153.89(10)
C(26) Fe(1) C(3) N(1) 178.27(17)
C(3) Fe(1) C(27) C(23) 152.81(11)
C(3) Fe(1) C(27) C(26) 32.89(13)
C(27) Fe(1) C(3) N(1) 158.57(15)
C(4) Fe(1) C(23) C(24) -75.38(12)
C(4) Fe(1) C(23) C(27) 167.11(11)
C(23) Fe(1) C(4) O(1) 5.8(17)
C(4) Fe(1) C(24) C(23) 107.21(12)
C(4) Fe(1) C(24) C(25) -135.04(12)
C(24) Fe(1) C(4) O(1) -32.2(17)
C(4) Fe(1) C(25) C(24) 51.22(13)
C(4) Fe(1) C(25) C(26) 168.72(11)
C(25) Fe(1) C(4) O(1) -61.8(17)
C(4) Fe(1) C(26) C(25) -22.7(2)
C(4) Fe(1) C(26) C(27) 95.51(18)
C(26) Fe(1) C(4) O(1) -46.2(18)
C(4) Fe(1) C(27) C(23) -18.61(17)
C(4) Fe(1) C(27) C(26) -138.54(12)
C(27) Fe(1) C(4) O(1) 17.4(17)
C(23) Fe(1) C(24) C(25) 117.75(17)
C(24) Fe(1) C(23) C(27) -117.51(17)
C(23) Fe(1) C(25) C(24) -38.03(11)
C(23) Fe(1) C(25) C(26) 79.47(12)
C(25) Fe(1) C(23) C(24) 37.97(11)
C(25) Fe(1) C(23) C(27) -79.53(12)
C(23) Fe(1) C(26) C(25) -81.84(11)
C(23) Fe(1) C(26) C(27) 36.39(10)
C(26) Fe(1) C(23) C(24) 81.10(12)
C(26) Fe(1) C(23) C(27) -36.41(11)
C(23) Fe(1) C(27) C(26) -119.93(16)
C(27) Fe(1) C(23) C(24) 117.51(17)
C(24) Fe(1) C(25) C(26) 117.50(16)
C(25) Fe(1) C(24) C(23) -117.75(17)
C(24) Fe(1) C(26) C(25) -38.22(11)
C(24) Fe(1) C(26) C(27) 80.01(11)
C(26) Fe(1) C(24) C(23) -79.84(12)
C(26) Fe(1) C(24) C(25) 37.91(11)
C(24) Fe(1) C(27) C(23) 38.46(11)
C(24) Fe(1) C(27) C(26) -81.47(11)
C(27) Fe(1) C(24) C(23) -37.40(11)
C(27) Fe(1) C(24) C(25) 80.35(12)
C(25) Fe(1) C(26) C(27) 118.22(15)
C(26) Fe(1) C(25) C(24) -117.50(16)
C(25) Fe(1) C(27) C(23) 82.12(12)
C(25) Fe(1) C(27) C(26) -37.80(10)
C(27) Fe(1) C(25) C(24) -80.36(12)
C(27) Fe(1) C(25) C(26) 37.14(11)
C(26) Fe(1) C(27) C(23) 119.93(16)
C(27) Fe(1) C(26) C(25) -118.22(15)
Fe(1) S(1) Si(1) C(5) -33.94(6)
Fe(1) S(1) Si(1) C(11) 87.31(5)
Fe(1) S(1) Si(1) C(17) -152.46(5)
S(1) Si(1) C(5) C(6) -90.56(12)
S(1) Si(1) C(5) C(10) 84.79(12)
S(1) Si(1) C(11) C(12) -170.34(12)
S(1) Si(1) C(11) C(16) 10.81(16)
S(1) Si(1) C(17) C(18) -144.18(12)
S(1) Si(1) C(17) C(22) 40.19(13)
C(5) Si(1) C(11) C(12) -45.50(15)
C(5) Si(1) C(11) C(16) 135.65(14)
C(11) Si(1) C(5) C(6) 144.29(12)
C(11) Si(1) C(5) C(10) -40.35(14)
C(5) Si(1) C(17) C(18) 93.96(14)
C(5) Si(1) C(17) C(22) -81.67(13)
C(17) Si(1) C(5) C(6) 27.68(14)
C(17) Si(1) C(5) C(10) -156.97(12)
C(11) Si(1) C(17) C(18) -21.07(15)
C(11) Si(1) C(17) C(22) 163.31(12)
C(17) Si(1) C(11) C(12) 70.36(15)
C(17) Si(1) C(11) C(16) -108.50(14)
C(1) N(1) C(3) Fe(1) -6.2(2)
C(2) N(1) C(3) Fe(1) 169.06(12)
Si(1) C(5) C(6) C(7) 173.33(12)
Si(1) C(5) C(10) C(9) -172.93(12)
C(6) C(5) C(10) C(9) 2.6(2)
C(10) C(5) C(6) C(7) -2.2(2)
C(5) C(6) C(7) C(8) 0.1(2)
C(6) C(7) C(8) C(9) 1.5(2)
C(7) C(8) C(9) C(10) -1.0(2)
C(8) C(9) C(10) C(5) -1.1(2)
Si(1) C(11) C(12) C(13) -178.55(14)
Si(1) C(11) C(16) C(15) 179.95(13)
C(12) C(11) C(16) C(15) 1.1(2)
C(16) C(11) C(12) C(13) 0.4(2)
C(11) C(12) C(13) C(14) -1.7(2)
C(12) C(13) C(14) C(15) 1.6(3)
C(13) C(14) C(15) C(16) -0.2(3)
C(14) C(15) C(16) C(11) -1.2(2)
Si(1) C(17) C(18) C(19) -175.42(13)
Si(1) C(17) C(22) C(21) 175.01(12)
C(18) C(17) C(22) C(21) -0.8(2)
C(22) C(17) C(18) C(19) 0.3(2)
C(17) C(18) C(19) C(20) 0.1(2)
C(18) C(19) C(20) C(21) -0.1(2)
C(19) C(20) C(21) C(22) -0.4(2)
C(20) C(21) C(22) C(17) 0.9(2)
Fe(1) C(23) C(24) C(25) -61.58(15)
Fe(1) C(23) C(27) C(26) 59.66(15)
C(24) C(23) C(27) Fe(1) -59.92(14)
C(24) C(23) C(27) C(26) -0.3(2)
C(27) C(23) C(24) Fe(1) 61.84(14)
C(27) C(23) C(24) C(25) 0.3(2)
Fe(1) C(24) C(25) C(26) -62.49(15)
C(23) C(24) C(25) Fe(1) 62.32(15)
C(23) C(24) C(25) C(26) -0.2(2)
Fe(1) C(25) C(26) C(27) -61.14(14)
C(24) C(25) C(26) Fe(1) 61.15(15)
C(24) C(25) C(26) C(27) 0.0(2)
Fe(1) C(26) C(27) C(23) -59.42(15)
C(25) C(26) C(27) Fe(1) 59.58(14)
C(25) C(26) C(27) C(23) 0.2(2)
